data_2023248
loop_
_publ_author_name
'Yan, Ran'
'Dai, Zhaohua'
'Shlian, Daniel G.'
'Mitchell, Trinit'y D.'
'Loo, Aaron'
'Mulosmani, Kaltrina'
'Upmacis, Rita K.'

_publ_section_title
;
 Molecular structure of tris[(6-bromopyridin-2-yl)methyl]amine
;
_journal_coeditor_code EV2008
_journal_issue 10
_journal_name_full 'Acta Crystallographica Section E Crystallographic Communications'
_journal_paper_doi 10.1107/S2056989024008685
_journal_volume 80
_journal_year 2024
_chemical_formula_iupac 'C18 H15 Br3 N4'
_chemical_formula_moiety 'C18 H15 Br3 N4'
_chemical_formula_sum 'C18 H15 Br3 N4'
_chemical_formula_weight 527.07
_chemical_name_systematic
;
Tris[(6-bromopyridin-2-yl)methyl]amine
;
_space_group_crystal_system triclinic
_space_group_IT_number 2
_space_group_name_Hall '-P 1'
_space_group_name_H-M_alt 'P -1'
_atom_sites_solution_hydrogens geom
_atom_sites_solution_primary dual
_audit_creation_method SHELXL-2019/1
_cell_angle_alpha 79.168(2)
_cell_angle_beta 88.671(2)
_cell_angle_gamma 78.962(2)
_cell_formula_units_Z 2
_cell_length_a 6.2445(8)
_cell_length_b 13.2335(16)
_cell_length_c 13.4984(16)
_cell_measurement_reflns_used 3031
_cell_measurement_temperature 180(2)
_cell_measurement_theta_max 23.83
_cell_measurement_theta_min 3.07
_cell_volume 1075.2(2)
_computing_cell_refinement
;
SAINT (Bruker, 2014)
;
_computing_data_collection
;
APEX4 (Bruker, 2014)
;
_computing_data_reduction
;
SAINT (Bruker, 2014)
;
_computing_molecular_graphics
;
SHELXTL (Sheldrick, 2008)
;
_computing_publication_material
;
SHELXTL (Sheldrick, 2008)
;
_computing_structure_refinement
;
<i>SHELXL2019/1</i> (Sheldrick, 2015b)
;
_computing_structure_solution
;
<i>SHELXT</i> (Sheldrick 2015a)
;
_diffrn_ambient_temperature 180(2)
_diffrn_measured_fraction_theta_full 0.999
_diffrn_measured_fraction_theta_max 0.999
_diffrn_measurement_device_type 'Bruker APEXII CCD'
_diffrn_measurement_method '\f and \w scans'
_diffrn_radiation_type MoK\a
_diffrn_radiation_wavelength 0.71073
_diffrn_reflns_av_R_equivalents 0.0701
_diffrn_reflns_av_unetI/netI 0.0795
_diffrn_reflns_limit_h_max 7
_diffrn_reflns_limit_h_min -7
_diffrn_reflns_limit_k_max 15
_diffrn_reflns_limit_k_min -15
_diffrn_reflns_limit_l_max 16
_diffrn_reflns_limit_l_min -16
_diffrn_reflns_number 11638
_diffrn_reflns_theta_full 25.000
_diffrn_reflns_theta_max 25.026
_diffrn_reflns_theta_min 1.536
_exptl_absorpt_coefficient_mu 5.635
_exptl_absorpt_correction_T_max 0.7461
_exptl_absorpt_correction_T_min 0.5352
_exptl_absorpt_correction_type multi-scan
_exptl_absorpt_process_details
;
(SADABS; Krause <i>et al.</i>,  2015)
;
_exptl_crystal_colour colorless
_exptl_crystal_density_diffrn 1.628
_exptl_crystal_description plate
_exptl_crystal_F_000 512
_exptl_crystal_size_max 0.150
_exptl_crystal_size_mid 0.130
_exptl_crystal_size_min 0.040
_refine_diff_density_max 0.469
_refine_diff_density_min -0.672
_refine_ls_extinction_method none
_refine_ls_goodness_of_fit_ref 1.016
_refine_ls_hydrogen_treatment constr
_refine_ls_matrix_type full
_refine_ls_number_parameters 226
_refine_ls_number_reflns 3813
_refine_ls_number_restraints 0
_refine_ls_restrained_S_all 1.016
_refine_ls_R_factor_all 0.0884
_refine_ls_R_factor_gt 0.0452
_refine_ls_shift/su_max 0.000
_refine_ls_shift/su_mean 0.000
_refine_ls_structure_factor_coef Fsqd
_refine_ls_weighting_details 'w=1/[\s^2^(Fo^2^)+(0.0464P)^2^] where P=(Fo^2^+2Fc^2^)/3'
_refine_ls_weighting_scheme calc
_refine_ls_wR_factor_gt 0.0984
_refine_ls_wR_factor_ref 0.1139
_reflns_number_gt 2434
_reflns_number_total 3813
_reflns_threshold_expression 'I > 2\s(I)'
_cod_data_source_file ev2008.cif
_cod_data_source_block I
_cod_database_code 2023248
_shelx_space_group_comment
;
The symmetry employed for this shelxl refinement is uniquely defined
by the following loop, which should always be used as a source of
symmetry information in preference to the above space-group names.
They are only intended as comments.
;
_shelx_estimated_absorpt_t_min 0.485
_shelx_estimated_absorpt_t_max 0.806

loop_
_space_group_symop_operation_xyz
'x, y, z'
'-x, -y, -z'

loop_
_atom_site_type_symbol
_atom_site_label
_atom_site_fract_x
_atom_site_fract_y
_atom_site_fract_z
_atom_site_U_iso_or_equiv
_atom_site_adp_type
_atom_site_calc_flag
_atom_site_occupancy
_atom_site_disorder_assembly
_atom_site_disorder_group
N N1 0.2019(7) 0.3566(4) 0.5337(3) 0.0361(12) Uani d 1 . .
N N2 0.2962(7) 0.0992(3) 0.2191(3) 0.0326(11) Uani d 1 . .
N N3 0.1478(7) 0.5757(4) 0.0911(3) 0.0297(11) Uani d 1 . .
N N4 0.2814(7) 0.3485(3) 0.2805(3) 0.0289(11) Uani d 1 . .
C C1 0.1888(9) 0.4160(5) 0.3517(4) 0.0339(14) Uani d 1 . .
H H1B 0.033813 0.410977 0.363630 0.041 Uiso calc 1 . .
H H1C 0.195167 0.489831 0.322584 0.041 Uiso calc 1 . .
C C2 0.2338(9) 0.2435(4) 0.3100(4) 0.0375(14) Uani d 1 . .
H H2B 0.082095 0.244305 0.289608 0.045 Uiso calc 1 . .
H H2C 0.245189 0.222326 0.384317 0.045 Uiso calc 1 . .
C C3 0.2015(8) 0.3948(4) 0.1774(4) 0.0352(14) Uani d 1 . .
H H3B 0.040155 0.413243 0.177665 0.042 Uiso calc 1 . .
H H3C 0.242935 0.342154 0.133650 0.042 Uiso calc 1 . .
C C11 0.3149(9) 0.3831(5) 0.4508(4) 0.0362(14) Uani d 1 . .
C C12 0.5393(10) 0.3798(5) 0.4535(5) 0.0520(18) Uani d 1 . .
H H12A 0.615838 0.397766 0.393057 0.062 Uiso calc 1 . .
C C13 0.6481(10) 0.3503(6) 0.5449(5) 0.062(2) Uani d 1 . .
H H13A 0.800619 0.348382 0.548534 0.074 Uiso calc 1 . .
C C14 0.5330(9) 0.3234(5) 0.6310(5) 0.0505(18) Uani d 1 . .
H H14A 0.602337 0.302168 0.695444 0.061 Uiso calc 1 . .
C C15 0.3143(10) 0.3290(5) 0.6190(4) 0.0426(15) Uani d 1 . .
C C21 0.3881(8) 0.1643(4) 0.2622(4) 0.0309(13) Uani d 1 . .
C C22 0.6111(9) 0.1585(5) 0.2635(4) 0.0398(15) Uani d 1 . .
H H22A 0.671672 0.206481 0.293351 0.048 Uiso calc 1 . .
C C23 0.7461(9) 0.0826(5) 0.2212(4) 0.0446(16) Uani d 1 . .
H H23A 0.899873 0.077695 0.221881 0.054 Uiso calc 1 . .
C C24 0.6541(9) 0.0143(5) 0.1780(5) 0.0444(16) Uani d 1 . .
H H24A 0.740674 -0.039675 0.149128 0.053 Uiso calc 1 . .
C C25 0.4311(9) 0.0285(5) 0.1790(5) 0.0407(15) Uani d 1 . .
C C31 0.2914(8) 0.4916(4) 0.1340(4) 0.0275(13) Uani d 1 . .
C C32 0.5142(8) 0.4917(5) 0.1382(4) 0.0339(14) Uani d 1 . .
H H32A 0.612525 0.430920 0.170020 0.041 Uiso calc 1 . .
C C33 0.5894(9) 0.5802(4) 0.0960(4) 0.0355(14) Uani d 1 . .
H H33A 0.740996 0.581301 0.097381 0.043 Uiso calc 1 . .
C C34 0.4421(9) 0.6686(5) 0.0512(4) 0.0367(15) Uani d 1 . .
H H34A 0.488557 0.731787 0.021853 0.044 Uiso calc 1 . .
C C35 0.2253(8) 0.6605(5) 0.0512(4) 0.0322(14) Uani d 1 . .
Br Br1 0.14783(11) 0.28852(6) 0.73619(5) 0.0588(2) Uani d 1 . .
Br Br2 0.29223(11) -0.06206(6) 0.11734(6) 0.0598(2) Uani d 1 . .
Br Br3 0.01178(10) 0.77792(5) -0.00858(5) 0.0454(2) Uani d 1 . .

loop_
_atom_site_aniso_label
_atom_site_aniso_U_11
_atom_site_aniso_U_22
_atom_site_aniso_U_33
_atom_site_aniso_U_12
_atom_site_aniso_U_13
_atom_site_aniso_U_23
N1 0.031(3) 0.042(3) 0.038(3) -0.008(2) 0.001(2) -0.013(2)
N2 0.024(2) 0.029(3) 0.048(3) -0.006(2) 0.002(2) -0.013(2)
N3 0.027(3) 0.037(3) 0.026(2) -0.008(2) -0.003(2) -0.007(2)
N4 0.026(2) 0.034(3) 0.027(3) -0.003(2) -0.0025(19) -0.009(2)
C1 0.032(3) 0.046(4) 0.026(3) -0.010(3) 0.000(2) -0.008(3)
C2 0.035(3) 0.034(4) 0.046(4) -0.012(3) 0.008(3) -0.007(3)
C3 0.021(3) 0.046(4) 0.042(4) -0.011(3) 0.000(2) -0.012(3)
C11 0.027(3) 0.047(4) 0.039(4) -0.010(3) 0.004(3) -0.020(3)
C12 0.037(4) 0.081(5) 0.047(4) -0.026(4) 0.004(3) -0.020(4)
C13 0.022(3) 0.109(6) 0.062(5) -0.024(4) -0.002(3) -0.022(4)
C14 0.032(4) 0.078(5) 0.044(4) -0.007(3) -0.008(3) -0.017(4)
C15 0.039(4) 0.051(4) 0.042(4) -0.014(3) 0.002(3) -0.017(3)
C21 0.029(3) 0.033(3) 0.030(3) -0.004(3) 0.001(2) -0.005(3)
C22 0.029(3) 0.050(4) 0.048(4) -0.021(3) 0.002(3) -0.012(3)
C23 0.023(3) 0.050(4) 0.061(4) -0.008(3) 0.004(3) -0.010(4)
C24 0.020(3) 0.049(4) 0.064(4) -0.001(3) 0.003(3) -0.017(3)
C25 0.033(3) 0.037(4) 0.052(4) -0.010(3) -0.007(3) -0.003(3)
C31 0.028(3) 0.037(4) 0.019(3) -0.009(3) 0.001(2) -0.009(3)
C32 0.022(3) 0.042(4) 0.038(3) -0.007(3) 0.000(2) -0.008(3)
C33 0.024(3) 0.044(4) 0.044(4) -0.011(3) 0.003(3) -0.017(3)
C34 0.033(3) 0.047(4) 0.037(3) -0.018(3) 0.009(3) -0.017(3)
C35 0.029(3) 0.040(4) 0.033(3) -0.010(3) 0.001(2) -0.016(3)
Br1 0.0457(4) 0.0890(6) 0.0383(4) -0.0084(4) 0.0041(3) -0.0086(4)
Br2 0.0428(4) 0.0583(5) 0.0889(6) -0.0087(3) -0.0046(4) -0.0410(4)
Br3 0.0343(4) 0.0423(4) 0.0574(4) -0.0095(3) -0.0085(3) -0.0009(3)

loop_
_atom_type_symbol
_atom_type_description
_atom_type_scat_dispersion_real
_atom_type_scat_dispersion_imag
_atom_type_scat_source
C C 0.0033 0.0016 'International Tables Vol C Tables 4.2.6.8 and 6.1.1.4'
H H 0.0000 0.0000 'International Tables Vol C Tables 4.2.6.8 and 6.1.1.4'
N N 0.0061 0.0033 'International Tables Vol C Tables 4.2.6.8 and 6.1.1.4'
Br Br -0.2901 2.4595 'International Tables Vol C Tables 4.2.6.8 and 6.1.1.4'

loop_
_geom_angle_atom_site_label_1
_geom_angle_atom_site_label_2
_geom_angle_atom_site_label_3
_geom_angle_site_symmetry_1
_geom_angle_site_symmetry_3
_geom_angle
_geom_angle_publ_flag
C15 N1 C11 . . 116.0(5) ?
C25 N2 C21 . . 116.3(5) ?
C35 N3 C31 . . 117.2(4) ?
C2 N4 C1 . . 111.4(4) ?
C2 N4 C3 . . 110.4(4) ?
C1 N4 C3 . . 110.9(4) ?
N4 C1 C11 . . 110.2(4) ?
N4 C2 C21 . . 111.9(4) ?
N4 C3 C31 . . 112.6(4) ?
N1 C11 C12 . . 122.4(5) ?
N1 C11 C1 . . 117.0(5) ?
C12 C11 C1 . . 120.6(5) ?
C13 C12 C11 . . 119.0(6) ?
C12 C13 C14 . . 119.1(6) ?
C15 C14 C13 . . 116.6(6) ?
N1 C15 C14 . . 126.8(6) ?
N1 C15 Br1 . . 114.9(4) ?
C14 C15 Br1 . . 118.3(5) ?
N2 C21 C22 . . 121.9(5) ?
N2 C21 C2 . . 116.2(5) ?
C22 C21 C2 . . 121.9(5) ?
C21 C22 C23 . . 119.7(5) ?
C24 C23 C22 . . 119.0(5) ?
C25 C24 C23 . . 116.4(6) ?
N2 C25 C24 . . 126.7(5) ?
N2 C25 Br2 . . 114.8(4) ?
C24 C25 Br2 . . 118.5(5) ?
N3 C31 C32 . . 122.2(5) ?
N3 C31 C3 . . 116.7(4) ?
C32 C31 C3 . . 121.1(5) ?
C33 C32 C31 . . 119.3(5) ?
C32 C33 C34 . . 119.3(5) ?
C35 C34 C33 . . 116.9(5) ?
N3 C35 C34 . . 125.1(5) ?
N3 C35 Br3 . . 115.1(4) ?
C34 C35 Br3 . . 119.8(4) ?

loop_
_geom_bond_atom_site_label_1
_geom_bond_atom_site_label_2
_geom_bond_site_symmetry_2
_geom_bond_distance
_geom_bond_publ_flag
N1 C15 . 1.317(7) ?
N1 C11 . 1.335(7) ?
N2 C25 . 1.320(7) ?
N2 C21 . 1.343(6) ?
N3 C35 . 1.324(6) ?
N3 C31 . 1.334(6) ?
N4 C2 . 1.456(6) ?
N4 C1 . 1.468(6) ?
N4 C3 . 1.469(6) ?
C1 C11 . 1.516(7) ?
C2 C21 . 1.511(7) ?
C3 C31 . 1.509(7) ?
C11 C12 . 1.395(8) ?
C12 C13 . 1.376(8) ?
C13 C14 . 1.378(8) ?
C14 C15 . 1.366(8) ?
C15 Br1 . 1.920(6) ?
C21 C22 . 1.381(7) ?
C22 C23 . 1.384(8) ?
C23 C24 . 1.378(8) ?
C24 C25 . 1.369(7) ?
C25 Br2 . 1.920(6) ?
C31 C32 . 1.394(7) ?
C32 C33 . 1.365(7) ?
C33 C34 . 1.389(8) ?
C34 C35 . 1.378(7) ?
C35 Br3 . 1.905(6) ?

loop_
_geom_torsion_atom_site_label_1
_geom_torsion_atom_site_label_2
_geom_torsion_atom_site_label_3
_geom_torsion_atom_site_label_4
_geom_torsion_site_symmetry_1
_geom_torsion_site_symmetry_2
_geom_torsion_site_symmetry_3
_geom_torsion_site_symmetry_4
_geom_torsion
_geom_torsion_publ_flag
C2 N4 C1 C11 . . . . 71.5(5) ?
C3 N4 C1 C11 . . . . -165.2(4) ?
C1 N4 C2 C21 . . . . -159.9(4) ?
C3 N4 C2 C21 . . . . 76.5(5) ?
C2 N4 C3 C31 . . . . -166.5(4) ?
C1 N4 C3 C31 . . . . 69.6(5) ?
C15 N1 C11 C12 . . . . 1.3(9) ?
C15 N1 C11 C1 . . . . -179.6(5) ?
N4 C1 C11 N1 . . . . -122.2(5) ?
N4 C1 C11 C12 . . . . 57.0(7) ?
N1 C11 C12 C13 . . . . -1.3(10) ?
C1 C11 C12 C13 . . . . 179.6(6) ?
C11 C12 C13 C14 . . . . 0.8(11) ?
C12 C13 C14 C15 . . . . -0.4(10) ?
C11 N1 C15 C14 . . . . -0.9(9) ?
C11 N1 C15 Br1 . . . . -178.7(4) ?
C13 C14 C15 N1 . . . . 0.5(10) ?
C13 C14 C15 Br1 . . . . 178.2(5) ?
C25 N2 C21 C22 . . . . 0.8(8) ?
C25 N2 C21 C2 . . . . -178.7(5) ?
N4 C2 C21 N2 . . . . -132.6(5) ?
N4 C2 C21 C22 . . . . 47.9(7) ?
N2 C21 C22 C23 . . . . -1.3(9) ?
C2 C21 C22 C23 . . . . 178.2(5) ?
C21 C22 C23 C24 . . . . 0.3(9) ?
C22 C23 C24 C25 . . . . 1.1(9) ?
C21 N2 C25 C24 . . . . 0.7(9) ?
C21 N2 C25 Br2 . . . . -179.5(4) ?
C23 C24 C25 N2 . . . . -1.7(10) ?
C23 C24 C25 Br2 . . . . 178.6(5) ?
C35 N3 C31 C32 . . . . 0.6(7) ?
C35 N3 C31 C3 . . . . -178.9(4) ?
N4 C3 C31 N3 . . . . -131.2(5) ?
N4 C3 C31 C32 . . . . 49.3(7) ?
N3 C31 C32 C33 . . . . -0.9(8) ?
C3 C31 C32 C33 . . . . 178.6(5) ?
C31 C32 C33 C34 . . . . 0.9(8) ?
C32 C33 C34 C35 . . . . -0.7(8) ?
C31 N3 C35 C34 . . . . -0.4(8) ?
C31 N3 C35 Br3 . . . . -179.9(4) ?
C33 C34 C35 N3 . . . . 0.5(8) ?
C33 C34 C35 Br3 . . . . 180.0(4) ?
